data_7717863
loop_
_publ_author_name
'Muhammed Munthasir, Akkarakkaran Thayyil'
'Jena, Satyam'
'Thilagar, P.'

_publ_section_title
;
 Transforming Delayed Fluorescence to Blue-shifted Phosphorescence in
 Aminoboranes via Oxygen-to-Sulfur Substitution on the Donor Amine
;
_journal_name_full 'Dalton Transactions'
_journal_paper_doi 10.1039/D4DT03200D
_journal_year 2025
_chemical_formula_sum 'C28 H26 B N O'
_chemical_formula_weight 403.31
_chemical_name_systematic 10-(bis(2,6-dimethylphenyl)boraneyl)-10H-phenoxazine
_space_group_crystal_system triclinic
_space_group_IT_number 2
_space_group_name_Hall '-P 1'
_space_group_name_H-M_alt 'P -1'
_atom_sites_solution_hydrogens geom
_audit_creation_method SHELXL-2016/4
_audit_update_record
;
2024-11-13 deposited with the CCDC.	2025-01-22 downloaded from the CCDC.
;
_cell_angle_alpha 101.6820(10)
_cell_angle_beta 103.8100(10)
_cell_angle_gamma 104.2210(10)
_cell_formula_units_Z 2
_cell_length_a 9.6034(2)
_cell_length_b 10.4382(3)
_cell_length_c 12.1561(3)
_cell_measurement_reflns_used 6646
_cell_measurement_temperature 296(2)
_cell_measurement_theta_max 30.6
_cell_measurement_theta_min 1.8
_cell_volume 1102.05(5)
_computing_structure_refinement 'SHELXL-2016/4 (Sheldrick, 2016)'
_diffrn_ambient_temperature 296(2)
_diffrn_measured_fraction_theta_full 1.000
_diffrn_measured_fraction_theta_max 0.981
_diffrn_measurement_device_type 'Bruker APEX-II CCD'
_diffrn_measurement_method '\f and \w scans'
_diffrn_radiation_type MoK\a
_diffrn_radiation_wavelength 0.71073
_diffrn_reflns_av_R_equivalents 0.0225
_diffrn_reflns_av_unetI/netI 0.0236
_diffrn_reflns_Laue_measured_fraction_full 1.000
_diffrn_reflns_Laue_measured_fraction_max 0.981
_diffrn_reflns_limit_h_max 13
_diffrn_reflns_limit_h_min -13
_diffrn_reflns_limit_k_max 14
_diffrn_reflns_limit_k_min -14
_diffrn_reflns_limit_l_max 17
_diffrn_reflns_limit_l_min -17
_diffrn_reflns_number 22883
_diffrn_reflns_point_group_measured_fraction_full 1.000
_diffrn_reflns_point_group_measured_fraction_max 0.981
_diffrn_reflns_theta_full 25.242
_diffrn_reflns_theta_max 30.577
_diffrn_reflns_theta_min 1.796
_exptl_absorpt_coefficient_mu 0.072
_exptl_absorpt_process_details sadabs
_exptl_crystal_colour Pale-yellow
_exptl_crystal_density_diffrn 1.215
_exptl_crystal_description Rectangular
_exptl_crystal_F_000 428
_exptl_crystal_size_max 0.1
_exptl_crystal_size_mid 0.05
_exptl_crystal_size_min 0.02
_refine_diff_density_max 0.356
_refine_diff_density_min -0.272
_refine_diff_density_rms 0.049
_refine_ls_extinction_method none
_refine_ls_goodness_of_fit_ref 1.066
_refine_ls_hydrogen_treatment constr
_refine_ls_matrix_type full
_refine_ls_number_parameters 280
_refine_ls_number_reflns 6646
_refine_ls_number_restraints 0
_refine_ls_restrained_S_all 1.066
_refine_ls_R_factor_all 0.0706
_refine_ls_R_factor_gt 0.0563
_refine_ls_shift/su_max 0.000
_refine_ls_shift/su_mean 0.000
_refine_ls_structure_factor_coef Fsqd
_refine_ls_weighting_details 'w=1/[\s^2^(Fo^2^)+(0.1053P)^2^+0.1900P] where P=(Fo^2^+2Fc^2^)/3'
_refine_ls_weighting_scheme calc
_refine_ls_wR_factor_gt 0.1741
_refine_ls_wR_factor_ref 0.1897
_reflns_Friedel_coverage 0.000
_reflns_number_gt 5131
_reflns_number_total 6646
_reflns_threshold_expression 'I > 2\s(I)'
_cod_data_source_file d4dt03200d2.cif
_cod_data_source_block BNO
_cod_database_code 7717863
_shelx_shelxl_version_number 2016/4
_shelx_space_group_comment
;
The symmetry employed for this shelxl refinement is uniquely defined
by the following loop, which should always be used as a source of
symmetry information in preference to the above space-group names.
They are only intended as comments.
;

loop_
_space_group_symop_operation_xyz
'x, y, z'
'-x, -y, -z'

loop_
_atom_site_label
_atom_site_type_symbol
_atom_site_fract_x
_atom_site_fract_y
_atom_site_fract_z
_atom_site_U_iso_or_equiv
_atom_site_adp_type
_atom_site_occupancy
_atom_site_site_symmetry_order
_atom_site_calc_flag
_atom_site_refinement_flags_posn
_atom_site_refinement_flags_adp
_atom_site_refinement_flags_occupancy
_atom_site_disorder_assembly
_atom_site_disorder_group
C13 C 0.4222(3) 0.1683(2) 0.49229(16) 0.0729(5) Uani 1 1 d . . . . .
H13A H 0.496042 0.236714 0.476427 0.109 Uiso 1 1 calc R U . . .
H13B H 0.368055 0.212363 0.536455 0.109 Uiso 1 1 calc R U . . .
H13C H 0.471803 0.117493 0.537078 0.109 Uiso 1 1 calc R U . . .
O1 O 0.50501(12) 0.59397(10) 0.24095(10) 0.0491(3) Uani 1 1 d . . . . .
C10 C 0.92555(18) 0.1993(2) 0.40673(19) 0.0638(5) Uani 1 1 d . . . . .
H10 H 1.024017 0.199592 0.437866 0.077 Uiso 1 1 calc R U . . .
C9 C 0.82297(19) 0.0873(2) 0.32029(17) 0.0576(4) Uani 1 1 d . . . . .
H9 H 0.852905 0.011690 0.293200 0.069 Uiso 1 1 calc R U . . .
C8 C 0.67499(17) 0.08460(15) 0.27241(13) 0.0439(3) Uani 1 1 d . . . . .
C7 C 0.63001(14) 0.20089(13) 0.30877(11) 0.0357(3) Uani 1 1 d . . . . .
B1 B 0.46202(15) 0.20336(14) 0.25963(12) 0.0336(3) Uani 1 1 d . . . . .
N1 N 0.43868(11) 0.31169(10) 0.20871(9) 0.0340(2) Uani 1 1 d . . . . .
C17 C 0.54652(13) 0.38265(12) 0.16082(11) 0.0347(2) Uani 1 1 d . . . . .
C18 C 0.61666(15) 0.31407(14) 0.09205(12) 0.0396(3) Uani 1 1 d . . . . .
H18 H 0.594461 0.219137 0.076865 0.048 Uiso 1 1 calc R U . . .
C19 C 0.71926(16) 0.38557(17) 0.04589(13) 0.0478(3) Uani 1 1 d . . . . .
H19 H 0.766589 0.338698 0.000885 0.057 Uiso 1 1 calc R U . . .
C20 C 0.75150(17) 0.52589(17) 0.06639(15) 0.0517(4) Uani 1 1 d . . . . .
H20 H 0.821580 0.573702 0.036120 0.062 Uiso 1 1 calc R U . . .
C4 C 0.0935(2) -0.12599(17) 0.2802(2) 0.0662(5) Uani 1 1 d . . . . .
H4 H 0.016328 -0.197027 0.284334 0.079 Uiso 1 1 calc R U . . .
C3 C 0.10392(18) -0.11115(16) 0.17284(19) 0.0584(4) Uani 1 1 d . . . . .
H3 H 0.033979 -0.173212 0.104341 0.070 Uiso 1 1 calc R U . . .
C2 C 0.21762(15) -0.00455(14) 0.16453(14) 0.0449(3) Uani 1 1 d . . . . .
C14 C 0.2193(2) 0.0061(2) 0.04314(15) 0.0607(4) Uani 1 1 d . . . . .
H14A H 0.302576 0.083254 0.049603 0.091 Uiso 1 1 calc R U . . .
H14B H 0.229769 -0.076649 -0.000601 0.091 Uiso 1 1 calc R U . . .
H14C H 0.126691 0.018623 0.003036 0.091 Uiso 1 1 calc R U . . .
C1 C 0.32541(14) 0.08909(13) 0.26848(12) 0.0380(3) Uani 1 1 d . . . . .
C5 C 0.1976(2) -0.03547(19) 0.38191(19) 0.0630(5) Uani 1 1 d . . . . .
H5 H 0.190047 -0.046199 0.454585 0.076 Uiso 1 1 calc R U . . .
C11 C 0.88178(16) 0.31043(18) 0.44664(16) 0.0550(4) Uani 1 1 d . . . . .
H11 H 0.950259 0.384369 0.507722 0.066 Uiso 1 1 calc R U . . .
C12 C 0.73667(15) 0.31578(14) 0.39796(12) 0.0417(3) Uani 1 1 d . . . . .
C16 C 0.70168(19) 0.44508(16) 0.44527(15) 0.0544(4) Uani 1 1 d . . . . .
H16A H 0.599278 0.436126 0.405051 0.082 Uiso 1 1 calc R U . . .
H16B H 0.714962 0.459606 0.528151 0.082 Uiso 1 1 calc R U . . .
H16C H 0.768476 0.521972 0.432782 0.082 Uiso 1 1 calc R U . . .
C15 C 0.5675(2) -0.04349(17) 0.18170(17) 0.0616(4) Uani 1 1 d . . . . .
H15A H 0.470213 -0.031112 0.156496 0.092 Uiso 1 1 calc R U . . .
H15B H 0.604333 -0.061656 0.115236 0.092 Uiso 1 1 calc R U . . .
H15C H 0.559062 -0.119656 0.215331 0.092 Uiso 1 1 calc R U . . .
C21 C 0.68019(16) 0.59564(15) 0.13164(15) 0.0495(3) Uani 1 1 d . . . . .
H21 H 0.700755 0.690236 0.144710 0.059 Uiso 1 1 calc R U . . .
C22 C 0.57757(14) 0.52350(13) 0.17759(12) 0.0394(3) Uani 1 1 d . . . . .
C23 C 0.36103(15) 0.51709(14) 0.23170(12) 0.0411(3) Uani 1 1 d . . . . .
C24 C 0.25821(19) 0.58785(16) 0.24216(14) 0.0498(3) Uani 1 1 d . . . . .
H24 H 0.287172 0.682866 0.255587 0.060 Uiso 1 1 calc R U . . .
C25 C 0.11293(19) 0.51652(18) 0.23254(15) 0.0543(4) Uani 1 1 d . . . . .
H25 H 0.043222 0.563318 0.239504 0.065 Uiso 1 1 calc R U . . .
C26 C 0.07065(17) 0.37586(18) 0.21260(15) 0.0528(4) Uani 1 1 d . . . . .
H26 H -0.027836 0.328024 0.205860 0.063 Uiso 1 1 calc R U . . .
C27 C 0.17368(16) 0.30483(16) 0.20249(14) 0.0458(3) Uani 1 1 d . . . . .
H27 H 0.143490 0.209751 0.188550 0.055 Uiso 1 1 calc R U . . .
C28 C 0.32195(14) 0.37471(13) 0.21302(11) 0.0367(3) Uani 1 1 d . . . . .
C6 C 0.31416(17) 0.07197(15) 0.37804(14) 0.0471(3) Uani 1 1 d . . . . .

loop_
_atom_site_aniso_label
_atom_site_aniso_U_11
_atom_site_aniso_U_22
_atom_site_aniso_U_33
_atom_site_aniso_U_23
_atom_site_aniso_U_13
_atom_site_aniso_U_12
C13 0.0842(13) 0.0817(13) 0.0450(9) 0.0182(9) 0.0226(9) 0.0089(10)
O1 0.0505(5) 0.0310(5) 0.0610(7) 0.0056(4) 0.0150(5) 0.0118(4)
C10 0.0395(7) 0.0840(13) 0.0835(12) 0.0479(11) 0.0209(8) 0.0240(8)
C9 0.0580(9) 0.0673(10) 0.0741(11) 0.0383(9) 0.0329(8) 0.0379(8)
C8 0.0515(7) 0.0446(7) 0.0484(7) 0.0220(6) 0.0216(6) 0.0234(6)
C7 0.0384(6) 0.0346(6) 0.0378(6) 0.0153(5) 0.0120(5) 0.0129(5)
B1 0.0381(6) 0.0288(6) 0.0317(6) 0.0065(5) 0.0089(5) 0.0099(5)
N1 0.0349(5) 0.0304(5) 0.0375(5) 0.0109(4) 0.0101(4) 0.0109(4)
C17 0.0346(5) 0.0331(6) 0.0341(6) 0.0112(5) 0.0064(4) 0.0089(4)
C18 0.0428(6) 0.0388(6) 0.0378(6) 0.0123(5) 0.0104(5) 0.0139(5)
C19 0.0447(7) 0.0605(9) 0.0443(7) 0.0209(7) 0.0165(6) 0.0189(6)
C20 0.0424(7) 0.0584(9) 0.0575(9) 0.0295(7) 0.0146(6) 0.0104(6)
C4 0.0545(9) 0.0409(8) 0.1109(16) 0.0322(9) 0.0345(10) 0.0098(7)
C3 0.0431(7) 0.0332(7) 0.0869(12) 0.0083(7) 0.0118(7) 0.0056(6)
C2 0.0402(6) 0.0333(6) 0.0547(8) 0.0069(6) 0.0090(6) 0.0094(5)
C14 0.0557(9) 0.0599(10) 0.0481(8) 0.0000(7) 0.0034(7) 0.0096(7)
C1 0.0390(6) 0.0298(6) 0.0460(7) 0.0117(5) 0.0130(5) 0.0111(5)
C5 0.0686(10) 0.0565(10) 0.0815(12) 0.0380(9) 0.0385(10) 0.0197(8)
C11 0.0374(7) 0.0598(9) 0.0627(9) 0.0302(8) 0.0051(6) 0.0048(6)
C12 0.0380(6) 0.0422(7) 0.0429(7) 0.0189(6) 0.0082(5) 0.0068(5)
C16 0.0569(8) 0.0398(8) 0.0479(8) 0.0040(6) -0.0019(6) 0.0062(6)
C15 0.0779(11) 0.0443(8) 0.0666(11) 0.0074(7) 0.0220(9) 0.0322(8)
C21 0.0442(7) 0.0389(7) 0.0611(9) 0.0224(6) 0.0086(6) 0.0058(5)
C22 0.0384(6) 0.0339(6) 0.0422(7) 0.0112(5) 0.0060(5) 0.0102(5)
C23 0.0455(7) 0.0379(7) 0.0393(6) 0.0091(5) 0.0096(5) 0.0167(5)
C24 0.0604(8) 0.0432(8) 0.0497(8) 0.0107(6) 0.0133(7) 0.0281(7)
C25 0.0561(8) 0.0625(10) 0.0553(9) 0.0175(7) 0.0169(7) 0.0369(8)
C26 0.0419(7) 0.0647(10) 0.0594(9) 0.0229(8) 0.0153(6) 0.0253(7)
C27 0.0415(6) 0.0453(7) 0.0538(8) 0.0182(6) 0.0132(6) 0.0166(5)
C28 0.0395(6) 0.0372(6) 0.0355(6) 0.0112(5) 0.0090(5) 0.0169(5)
C6 0.0519(7) 0.0434(7) 0.0527(8) 0.0202(6) 0.0213(6) 0.0159(6)

loop_
_atom_type_symbol
_atom_type_description
_atom_type_scat_dispersion_real
_atom_type_scat_dispersion_imag
_atom_type_scat_source
C C 0.0033 0.0016 'International Tables Vol C Tables 4.2.6.8 and 6.1.1.4'
H H 0.0000 0.0000 'International Tables Vol C Tables 4.2.6.8 and 6.1.1.4'
N N 0.0061 0.0033 'International Tables Vol C Tables 4.2.6.8 and 6.1.1.4'
O O 0.0106 0.0060 'International Tables Vol C Tables 4.2.6.8 and 6.1.1.4'
B B 0.0013 0.0007 'International Tables Vol C Tables 4.2.6.8 and 6.1.1.4'

loop_
_geom_angle_atom_site_label_1
_geom_angle_atom_site_label_2
_geom_angle_atom_site_label_3
_geom_angle
_geom_angle_site_symmetry_1
_geom_angle_site_symmetry_3
_geom_angle_publ_flag
C6 C13 H13A 109.5 . . ?
C6 C13 H13B 109.5 . . ?
H13A C13 H13B 109.5 . . ?
C6 C13 H13C 109.5 . . ?
H13A C13 H13C 109.5 . . ?
H13B C13 H13C 109.5 . . ?
C22 O1 C23 114.05(10) . . ?
C11 C10 C9 119.45(14) . . ?
C11 C10 H10 120.3 . . ?
C9 C10 H10 120.3 . . ?
C10 C9 C8 121.26(15) . . ?
C10 C9 H9 119.4 . . ?
C8 C9 H9 119.4 . . ?
C9 C8 C7 119.93(15) . . ?
C9 C8 C15 118.33(14) . . ?
C7 C8 C15 121.74(13) . . ?
C8 C7 C12 118.25(12) . . ?
C8 C7 B1 122.41(12) . . ?
C12 C7 B1 119.20(11) . . ?
N1 B1 C1 121.48(11) . . ?
N1 B1 C7 118.29(10) . . ?
C1 B1 C7 120.22(10) . . ?
C17 N1 B1 121.37(10) . . ?
C17 N1 C28 111.88(9) . . ?
B1 N1 C28 126.22(10) . . ?
C22 C17 C18 118.10(12) . . ?
C22 C17 N1 119.74(11) . . ?
C18 C17 N1 122.08(11) . . ?
C19 C18 C17 120.67(13) . . ?
C19 C18 H18 119.7 . . ?
C17 C18 H18 119.7 . . ?
C20 C19 C18 120.21(14) . . ?
C20 C19 H19 119.9 . . ?
C18 C19 H19 119.9 . . ?
C19 C20 C21 120.16(13) . . ?
C19 C20 H20 119.9 . . ?
C21 C20 H20 119.9 . . ?
C3 C4 C5 119.80(14) . . ?
C3 C4 H4 120.1 . . ?
C5 C4 H4 120.1 . . ?
C4 C3 C2 121.06(16) . . ?
C4 C3 H3 119.5 . . ?
C2 C3 H3 119.5 . . ?
C3 C2 C1 119.67(15) . . ?
C3 C2 C14 117.73(15) . . ?
C1 C2 C14 122.60(13) . . ?
C2 C14 H14A 109.5 . . ?
C2 C14 H14B 109.5 . . ?
H14A C14 H14B 109.5 . . ?
C2 C14 H14C 109.5 . . ?
H14A C14 H14C 109.5 . . ?
H14B C14 H14C 109.5 . . ?
C6 C1 C2 118.67(12) . . ?
C6 C1 B1 121.27(12) . . ?
C2 C1 B1 119.90(12) . . ?
C4 C5 C6 121.21(17) . . ?
C4 C5 H5 119.4 . . ?
C6 C5 H5 119.4 . . ?
C10 C11 C12 121.65(16) . . ?
C10 C11 H11 119.2 . . ?
C12 C11 H11 119.2 . . ?
C11 C12 C7 119.33(14) . . ?
C11 C12 C16 117.42(14) . . ?
C7 C12 C16 123.24(12) . . ?
C12 C16 H16A 109.5 . . ?
C12 C16 H16B 109.5 . . ?
H16A C16 H16B 109.5 . . ?
C12 C16 H16C 109.5 . . ?
H16A C16 H16C 109.5 . . ?
H16B C16 H16C 109.5 . . ?
C8 C15 H15A 109.5 . . ?
C8 C15 H15B 109.5 . . ?
H15A C15 H15B 109.5 . . ?
C8 C15 H15C 109.5 . . ?
H15A C15 H15C 109.5 . . ?
H15B C15 H15C 109.5 . . ?
C20 C21 C22 119.36(14) . . ?
C20 C21 H21 120.3 . . ?
C22 C21 H21 120.3 . . ?
O1 C22 C21 118.84(12) . . ?
O1 C22 C17 119.71(12) . . ?
C21 C22 C17 121.45(13) . . ?
O1 C23 C24 116.94(13) . . ?
O1 C23 C28 121.28(12) . . ?
C24 C23 C28 121.79(13) . . ?
C25 C24 C23 119.47(14) . . ?
C25 C24 H24 120.3 . . ?
C23 C24 H24 120.3 . . ?
C24 C25 C26 120.02(13) . . ?
C24 C25 H25 120.0 . . ?
C26 C25 H25 120.0 . . ?
C25 C26 C27 120.58(14) . . ?
C25 C26 H26 119.7 . . ?
C27 C26 H26 119.7 . . ?
C26 C27 C28 120.58(14) . . ?
C26 C27 H27 119.7 . . ?
C28 C27 H27 119.7 . . ?
C27 C28 C23 117.55(12) . . ?
C27 C28 N1 124.93(12) . . ?
C23 C28 N1 117.50(11) . . ?
C5 C6 C1 119.57(15) . . ?
C5 C6 C13 118.46(15) . . ?
C1 C6 C13 121.95(13) . . ?

loop_
_geom_bond_atom_site_label_1
_geom_bond_atom_site_label_2
_geom_bond_distance
_geom_bond_site_symmetry_2
_geom_bond_publ_flag
C13 C6 1.500(2) . ?
C13 H13A 0.9600 . ?
C13 H13B 0.9600 . ?
C13 H13C 0.9600 . ?
O1 C22 1.3778(17) . ?
O1 C23 1.3830(17) . ?
C10 C11 1.366(3) . ?
C10 C9 1.373(3) . ?
C10 H10 0.9300 . ?
C9 C8 1.392(2) . ?
C9 H9 0.9300 . ?
C8 C7 1.4096(18) . ?
C8 C15 1.500(2) . ?
C7 C12 1.4151(18) . ?
C7 B1 1.5895(18) . ?
B1 N1 1.4331(17) . ?
B1 C1 1.5831(18) . ?
N1 C17 1.4302(15) . ?
N1 C28 1.4382(15) . ?
C17 C22 1.3879(18) . ?
C17 C18 1.3887(18) . ?
C18 C19 1.3838(19) . ?
C18 H18 0.9300 . ?
C19 C20 1.377(2) . ?
C19 H19 0.9300 . ?
C20 C21 1.378(2) . ?
C20 H20 0.9300 . ?
C4 C3 1.368(3) . ?
C4 C5 1.376(3) . ?
C4 H4 0.9300 . ?
C3 C2 1.394(2) . ?
C3 H3 0.9300 . ?
C2 C1 1.4148(19) . ?
C2 C14 1.506(2) . ?
C14 H14A 0.9600 . ?
C14 H14B 0.9600 . ?
C14 H14C 0.9600 . ?
C1 C6 1.405(2) . ?
C5 C6 1.394(2) . ?
C5 H5 0.9300 . ?
C11 C12 1.398(2) . ?
C11 H11 0.9300 . ?
C12 C16 1.505(2) . ?
C16 H16A 0.9600 . ?
C16 H16B 0.9600 . ?
C16 H16C 0.9600 . ?
C15 H15A 0.9600 . ?
C15 H15B 0.9600 . ?
C15 H15C 0.9600 . ?
C21 C22 1.3851(19) . ?
C21 H21 0.9300 . ?
C23 C24 1.3845(19) . ?
C23 C28 1.3963(18) . ?
C24 C25 1.375(2) . ?
C24 H24 0.9300 . ?
C25 C26 1.377(2) . ?
C25 H25 0.9300 . ?
C26 C27 1.388(2) . ?
C26 H26 0.9300 . ?
C27 C28 1.3931(19) . ?
C27 H27 0.9300 . ?

loop_
_geom_torsion_atom_site_label_1
_geom_torsion_atom_site_label_2
_geom_torsion_atom_site_label_3
_geom_torsion_atom_site_label_4
_geom_torsion
_geom_torsion_site_symmetry_1
_geom_torsion_site_symmetry_2
_geom_torsion_site_symmetry_3
_geom_torsion_site_symmetry_4
_geom_torsion_publ_flag
C11 C10 C9 C8 0.0(2) . . . . ?
C10 C9 C8 C7 2.9(2) . . . . ?
C10 C9 C8 C15 -177.60(15) . . . . ?
C9 C8 C7 C12 -2.87(19) . . . . ?
C15 C8 C7 C12 177.67(13) . . . . ?
C9 C8 C7 B1 -178.65(12) . . . . ?
C15 C8 C7 B1 1.9(2) . . . . ?
C8 C7 B1 N1 -125.88(13) . . . . ?
C12 C7 B1 N1 58.37(16) . . . . ?
C8 C7 B1 C1 54.68(17) . . . . ?
C12 C7 B1 C1 -121.06(13) . . . . ?
C1 B1 N1 C17 -156.58(11) . . . . ?
C7 B1 N1 C17 23.99(17) . . . . ?
C1 B1 N1 C28 32.48(18) . . . . ?
C7 B1 N1 C28 -146.95(12) . . . . ?
B1 N1 C17 C22 -141.04(12) . . . . ?
C28 N1 C17 C22 31.09(15) . . . . ?
B1 N1 C17 C18 42.40(17) . . . . ?
C28 N1 C17 C18 -145.47(12) . . . . ?
C22 C17 C18 C19 2.64(19) . . . . ?
N1 C17 C18 C19 179.26(12) . . . . ?
C17 C18 C19 C20 -0.9(2) . . . . ?
C18 C19 C20 C21 -0.9(2) . . . . ?
C5 C4 C3 C2 -0.7(3) . . . . ?
C4 C3 C2 C1 0.8(2) . . . . ?
C4 C3 C2 C14 -178.84(16) . . . . ?
C3 C2 C1 C6 -0.2(2) . . . . ?
C14 C2 C1 C6 179.37(14) . . . . ?
C3 C2 C1 B1 175.30(13) . . . . ?
C14 C2 C1 B1 -5.1(2) . . . . ?
N1 B1 C1 C6 -118.87(14) . . . . ?
C7 B1 C1 C6 60.55(17) . . . . ?
N1 B1 C1 C2 65.71(17) . . . . ?
C7 B1 C1 C2 -114.88(14) . . . . ?
C3 C4 C5 C6 0.1(3) . . . . ?
C9 C10 C11 C12 -3.0(2) . . . . ?
C10 C11 C12 C7 2.9(2) . . . . ?
C10 C11 C12 C16 -177.80(14) . . . . ?
C8 C7 C12 C11 0.04(19) . . . . ?
B1 C7 C12 C11 175.96(12) . . . . ?
C8 C7 C12 C16 -179.21(13) . . . . ?
B1 C7 C12 C16 -3.29(19) . . . . ?
C19 C20 C21 C22 0.9(2) . . . . ?
C23 O1 C22 C21 148.67(13) . . . . ?
C23 O1 C22 C17 -31.16(17) . . . . ?
C20 C21 C22 O1 -178.88(13) . . . . ?
C20 C21 C22 C17 1.0(2) . . . . ?
C18 C17 C22 O1 177.15(12) . . . . ?
N1 C17 C22 O1 0.46(18) . . . . ?
C18 C17 C22 C21 -2.68(19) . . . . ?
N1 C17 C22 C21 -179.38(12) . . . . ?
C22 O1 C23 C24 -150.41(13) . . . . ?
C22 O1 C23 C28 29.78(18) . . . . ?
O1 C23 C24 C25 179.37(13) . . . . ?
C28 C23 C24 C25 -0.8(2) . . . . ?
C23 C24 C25 C26 0.0(2) . . . . ?
C24 C25 C26 C27 0.2(3) . . . . ?
C25 C26 C27 C28 0.4(2) . . . . ?
C26 C27 C28 C23 -1.2(2) . . . . ?
C26 C27 C28 N1 177.37(13) . . . . ?
O1 C23 C28 C27 -178.79(13) . . . . ?
C24 C23 C28 C27 1.4(2) . . . . ?
O1 C23 C28 N1 2.55(19) . . . . ?
C24 C23 C28 N1 -177.25(12) . . . . ?
C17 N1 C28 C27 149.31(13) . . . . ?
B1 N1 C28 C27 -39.0(2) . . . . ?
C17 N1 C28 C23 -32.14(15) . . . . ?
B1 N1 C28 C23 139.53(13) . . . . ?
C4 C5 C6 C1 0.4(3) . . . . ?
C4 C5 C6 C13 179.00(18) . . . . ?
C2 C1 C6 C5 -0.4(2) . . . . ?
B1 C1 C6 C5 -175.83(14) . . . . ?
C2 C1 C6 C13 -178.87(16) . . . . ?
B1 C1 C6 C13 5.6(2) . . . . ?
